data_7057853
loop_
_publ_author_name
'Manna, Utsab'
'Das, Gopal'

_publ_section_title
;
 Neutral host--guest capsular associations by a homologous
 halophenyl-substituted organic tris-urea receptor series: solid and
 solution state studies
;
_journal_issue 23
_journal_name_full 'New Journal of Chemistry'
_journal_page_first 19164
_journal_paper_doi 10.1039/C8NJ04457K
_journal_volume 42
_journal_year 2018
_chemical_formula_moiety '2(C27 H30 Cl3 N7 O3), 2(C16 H36 N), O4 S, O'
_chemical_formula_sum 'C86 H132 Cl6 N16 O11 S'
_chemical_formula_weight 1810.84
_space_group_crystal_system monoclinic
_space_group_IT_number 14
_space_group_name_Hall '-P 2yn'
_space_group_name_H-M_alt 'P 1 21/n 1'
_symmetry_space_group_name_Hall '-P 2yn'
_symmetry_space_group_name_H-M 'P 1 21/n 1'
_atom_sites_solution_hydrogens geom
_audit_creation_method SHELXL-2014/7
_audit_update_record
;
2018-03-27 deposited with the CCDC.
2018-10-24 downloaded from the CCDC.
;
_cell_angle_alpha 90
_cell_angle_beta 97.717(4)
_cell_angle_gamma 90
_cell_formula_units_Z 4
_cell_length_a 17.9510(8)
_cell_length_b 21.3843(9)
_cell_length_c 26.2654(9)
_cell_measurement_reflns_used 5526
_cell_measurement_temperature 298(2)
_cell_measurement_theta_max 20.7350
_cell_measurement_theta_min 3.4100
_cell_volume 9991.2(7)
_computing_cell_refinement 'CrysAlisPro 1.171.38.46 (Rigaku OD, 2015)'
_computing_data_collection 'CrysAlisPro 1.171.38.46 (Rigaku OD, 2015)'
_computing_data_reduction 'CrysAlisPro 1.171.38.46 (Rigaku OD, 2015)'
_computing_molecular_graphics 'Bruker SHELXTL'
_computing_publication_material 'Bruker SHELXTL'
_computing_structure_refinement 'SHELXL-2014/7 (Sheldrick, 2014)'
_computing_structure_solution 'Bruker SHELXTL'
_diffrn_ambient_temperature 298(2)
_diffrn_measured_fraction_theta_full 0.998
_diffrn_measured_fraction_theta_max 0.998
_diffrn_measurement_device_type 'SuperNova, Single source at offset, Eos'
_diffrn_measurement_method '\w scans'
_diffrn_radiation_type MoK\a
_diffrn_radiation_wavelength 0.71073
_diffrn_reflns_av_R_equivalents 0.0472
_diffrn_reflns_av_unetI/netI 0.0908
_diffrn_reflns_Laue_measured_fraction_full 0.998
_diffrn_reflns_Laue_measured_fraction_max 0.998
_diffrn_reflns_limit_h_max 21
_diffrn_reflns_limit_h_min -21
_diffrn_reflns_limit_k_max 25
_diffrn_reflns_limit_k_min -23
_diffrn_reflns_limit_l_max 31
_diffrn_reflns_limit_l_min -31
_diffrn_reflns_number 41701
_diffrn_reflns_point_group_measured_fraction_full 0.998
_diffrn_reflns_point_group_measured_fraction_max 0.998
_diffrn_reflns_theta_full 25.000
_diffrn_reflns_theta_max 25.000
_diffrn_reflns_theta_min 2.979
_diffrn_source 'fine-focus sealed tube'
_exptl_absorpt_coefficient_mu 0.254
_exptl_absorpt_correction_type multi-scan
_exptl_absorpt_process_details SADABS
_exptl_crystal_colour colourless
_exptl_crystal_density_diffrn 1.204
_exptl_crystal_description plate
_exptl_crystal_F_000 3864.0
_exptl_crystal_size_max 0.29
_exptl_crystal_size_mid 0.25
_exptl_crystal_size_min 0.20
_exptl_transmission_factor_max 0.950
_exptl_transmission_factor_min 0.929
_refine_diff_density_max 0.698
_refine_diff_density_min -0.348
_refine_diff_density_rms 0.044
_refine_ls_extinction_method none
_refine_ls_goodness_of_fit_ref 0.974
_refine_ls_hydrogen_treatment constr
_refine_ls_matrix_type full
_refine_ls_number_parameters 1089
_refine_ls_number_reflns 17572
_refine_ls_number_restraints 0
_refine_ls_restrained_S_all 0.974
_refine_ls_R_factor_all 0.1816
_refine_ls_R_factor_gt 0.0771
_refine_ls_shift/su_max 0.005
_refine_ls_shift/su_mean 0.002
_refine_ls_structure_factor_coef Fsqd
_refine_ls_weighting_details 'w=1/[\s^2^(Fo^2^)+(0.0800P)^2^+8.4557P] where P=(Fo^2^+2Fc^2^)/3'
_refine_ls_weighting_scheme calc
_refine_ls_wR_factor_gt 0.1770
_refine_ls_wR_factor_ref 0.2433
_reflns_Friedel_coverage 0.000
_reflns_number_gt 7559
_reflns_number_total 17572
_reflns_threshold_expression 'I > 2\s(I)'
_cod_data_source_file c8nj04457k2.cif
_cod_data_source_block T-p-Cl-TBASO4
_cod_depositor_comments 'Adding full bibliography for 7057849--7057858.cif.'
_cod_database_code 7057853
_shelx_shelxl_version_number 2014/7
_shelx_space_group_comment
;
The symmetry employed for this shelxl refinement is uniquely defined
by the following loop, which should always be used as a source of
symmetry information in preference to the above space-group names.
They are only intended as comments.
;

loop_
_space_group_symop_operation_xyz
'x, y, z'
'-x+1/2, y+1/2, -z+1/2'
'-x, -y, -z'
'x-1/2, -y-1/2, z-1/2'

loop_
_atom_site_label
_atom_site_type_symbol
_atom_site_fract_x
_atom_site_fract_y
_atom_site_fract_z
_atom_site_U_iso_or_equiv
_atom_site_adp_type
_atom_site_occupancy
_atom_site_site_symmetry_order
_atom_site_calc_flag
_atom_site_refinement_flags_posn
_atom_site_refinement_flags_adp
S1 S 0.45591(6) 0.46286(6) 0.24978(4) 0.0547(3) Uani 1 1 d . .
Cl4 Cl 0.31304(12) 0.08645(8) 0.22711(6) 0.1211(7) Uani 1 1 d . .
Cl6 Cl 0.82467(11) 0.57300(10) 0.46477(7) 0.1302(7) Uani 1 1 d . .
Cl5 Cl 0.14138(10) 0.70519(10) 0.08160(8) 0.1364(7) Uani 1 1 d . .
Cl2 Cl 0.05830(13) 0.52986(10) 0.05456(8) 0.1535(9) Uani 1 1 d . .
Cl3 Cl 0.54565(17) 0.08494(14) 0.22364(13) 0.2159(14) Uani 1 1 d . .
O2 O 0.15719(18) 0.39095(18) 0.28856(13) 0.0823(11) Uani 1 1 d . .
O3 O 0.5121(2) 0.28944(18) 0.41767(13) 0.0859(11) Uani 1 1 d . .
O7 O 0.51034(19) 0.45230(18) 0.29589(13) 0.0856(11) Uani 1 1 d . .
O9 O 0.39991(19) 0.41313(18) 0.24506(15) 0.0950(12) Uani 1 1 d . .
N10 N 0.3926(2) 0.33477(19) 0.15260(14) 0.0689(11) Uani 1 1 d . .
H10N H 0.3996 0.3623 0.1766 0.083 Uiso 1 1 calc R U
Cl1 Cl 0.78275(16) 0.71127(15) 0.3652(2) 0.299(2) Uani 1 1 d . .
O4 O 0.3873(3) 0.32337(18) 0.06610(13) 0.0987(13) Uani 1 1 d . .
O8 O 0.4957(2) 0.46114(19) 0.20440(13) 0.0939(12) Uani 1 1 d . .
N6 N 0.4942(2) 0.3916(2) 0.39614(16) 0.0739(12) Uani 1 1 d . .
H6N H 0.4965 0.4195 0.3729 0.089 Uiso 1 1 calc R U
N1 N 0.3424(2) 0.4309(2) 0.41733(14) 0.0699(11) Uani 1 1 d . .
O5 O 0.5152(2) 0.63961(19) 0.09698(16) 0.1011(13) Uani 1 1 d . .
O10 O 0.4213(3) 0.52387(18) 0.25253(14) 0.1063(13) Uani 1 1 d . .
N16 N 0.6131(2) 0.20651(18) 0.54587(15) 0.0682(11) Uani 1 1 d . .
N5 N 0.2420(2) 0.4279(2) 0.23811(15) 0.0702(12) Uani 1 1 d . .
H5N H 0.2895 0.4325 0.2375 0.084 Uiso 1 1 calc R U
O1 O 0.4416(2) 0.61002(19) 0.42243(15) 0.0985(13) Uani 1 1 d . .
N15 N 0.9647(2) 0.3520(2) 0.36464(16) 0.0684(11) Uani 1 1 d . .
N4 N 0.2813(2) 0.3802(2) 0.31379(15) 0.0751(12) Uani 1 1 d . .
H4N H 0.3256 0.3854 0.3055 0.090 Uiso 1 1 calc R U
N11 N 0.5612(2) 0.5645(2) 0.15367(16) 0.0766(12) Uani 1 1 d . .
H11N H 0.5561 0.5458 0.1820 0.092 Uiso 1 1 calc R U
N9 N 0.4373(2) 0.4110(2) 0.10497(15) 0.0774(12) Uani 1 1 d . .
H9N H 0.4420 0.4330 0.1326 0.093 Uiso 1 1 calc R U
N7 N 0.5122(2) 0.3201(2) 0.33426(17) 0.0775(12) Uani 1 1 d . .
H7N H 0.5091 0.3525 0.3147 0.093 Uiso 1 1 calc R U
O6 O 0.7624(2) 0.4098(2) 0.23994(17) 0.1085(14) Uani 1 1 d . .
N8 N 0.5970(2) 0.4496(2) 0.09849(16) 0.0721(12) Uani 1 1 d . .
N12 N 0.4398(3) 0.5968(2) 0.15114(18) 0.0908(14) Uani 1 1 d . .
H12N H 0.4409 0.5737 0.1780 0.109 Uiso 1 1 calc R U
C31 C 0.3707(2) 0.2754(2) 0.16717(17) 0.0577(12) Uani 1 1 d . .
N14 N 0.6680(2) 0.4482(2) 0.28084(18) 0.0843(13) Uani 1 1 d . .
H14N H 0.6199 0.4508 0.2789 0.101 Uiso 1 1 calc R U
N2 N 0.3759(3) 0.5486(2) 0.36229(17) 0.0805(13) Uani 1 1 d . .
H2N H 0.3746 0.5307 0.3329 0.097 Uiso 1 1 calc R U
N13 N 0.6411(3) 0.3996(2) 0.20353(18) 0.0838(13) Uani 1 1 d . .
H13N H 0.5949 0.4063 0.2072 0.101 Uiso 1 1 calc R U
N3 N 0.4881(3) 0.5884(2) 0.34776(19) 0.0896(14) Uani 1 1 d . .
H3N H 0.4773 0.5694 0.3189 0.107 Uiso 1 1 calc R U
C21 C 0.5065(3) 0.3313(3) 0.3854(2) 0.0689(14) Uani 1 1 d . .
C12 C 0.2217(3) 0.3995(2) 0.2808(2) 0.0663(13) Uani 1 1 d . .
C30 C 0.4044(3) 0.3543(3) 0.1047(2) 0.0688(14) Uani 1 1 d . .
C36 C 0.3641(3) 0.2237(3) 0.13551(19) 0.0739(15) Uani 1 1 d . .
H36 H 0.3720 0.2276 0.1014 0.089 Uiso 1 1 calc R U
C13 C 0.1953(3) 0.4504(2) 0.19569(19) 0.0643(13) Uani 1 1 d . .
C18 C 0.1187(3) 0.4609(2) 0.1945(2) 0.0754(15) Uani 1 1 d . .
H18 H 0.0954 0.4516 0.2231 0.090 Uiso 1 1 calc R U
C22 C 0.5222(3) 0.2633(3) 0.3101(2) 0.0738(14) Uani 1 1 d . .
C32 C 0.3581(3) 0.2672(3) 0.21786(18) 0.0683(13) Uani 1 1 d . .
H32 H 0.3626 0.3013 0.2400 0.082 Uiso 1 1 calc R U
C49 C 0.7091(3) 0.4748(3) 0.3237(2) 0.0727(15) Uani 1 1 d . .
C67 C 1.0101(3) 0.3087(2) 0.4030(2) 0.0733(14) Uani 1 1 d . .
H67A H 0.9981 0.2659 0.3928 0.088 Uiso 1 1 calc R U
H67B H 1.0630 0.3151 0.4007 0.088 Uiso 1 1 calc R U
C40 C 0.3701(3) 0.6238(3) 0.1334(2) 0.0778(15) Uani 1 1 d . .
C19 C 0.3963(3) 0.3957(3) 0.45313(18) 0.0783(15) Uani 1 1 d . .
H19A H 0.3873 0.3513 0.4478 0.094 Uiso 1 1 calc R U
H19B H 0.3885 0.4055 0.4881 0.094 Uiso 1 1 calc R U
C3 C 0.4355(4) 0.5840(3) 0.3802(2) 0.0759(15) Uani 1 1 d . .
C35 C 0.3459(3) 0.1661(3) 0.1541(2) 0.0831(16) Uani 1 1 d . .
H35 H 0.3412 0.1316 0.1324 0.100 Uiso 1 1 calc R U
C48 C 0.6955(3) 0.4182(3) 0.2411(2) 0.0785(15) Uani 1 1 d . .
C33 C 0.3394(3) 0.2103(3) 0.2358(2) 0.0773(15) Uani 1 1 d . .
H33 H 0.3298 0.2060 0.2696 0.093 Uiso 1 1 calc R U
C10 C 0.2714(3) 0.3978(3) 0.4054(2) 0.0836(17) Uani 1 1 d . .
H10A H 0.2315 0.4278 0.3954 0.100 Uiso 1 1 calc R U
H10B H 0.2599 0.3762 0.4359 0.100 Uiso 1 1 calc R U
C34 C 0.3347(3) 0.1596(3) 0.2039(2) 0.0759(15) Uani 1 1 d . .
C83 C 0.6299(3) 0.2683(2) 0.5218(2) 0.0771(15) Uani 1 1 d . .
H83A H 0.6065 0.2680 0.4863 0.092 Uiso 1 1 calc R U
H83B H 0.6061 0.3012 0.5393 0.092 Uiso 1 1 calc R U
C71 C 0.6446(3) 0.2029(2) 0.60199(18) 0.0764(15) Uani 1 1 d . .
H71A H 0.6333 0.1618 0.6145 0.092 Uiso 1 1 calc R U
H71B H 0.6989 0.2063 0.6047 0.092 Uiso 1 1 calc R U
C50 C 0.7786(3) 0.5029(3) 0.3232(2) 0.0797(16) Uani 1 1 d . .
H50 H 0.8017 0.5019 0.2936 0.096 Uiso 1 1 calc R U
C55 C 0.9889(3) 0.3399(3) 0.31286(19) 0.0733(14) Uani 1 1 d . .
H55A H 0.9776 0.2968 0.3035 0.088 Uiso 1 1 calc R U
H55B H 1.0430 0.3451 0.3157 0.088 Uiso 1 1 calc R U
C39 C 0.5063(3) 0.6020(3) 0.1317(2) 0.0781(15) Uani 1 1 d . .
C54 C 0.6771(3) 0.4770(3) 0.3689(2) 0.0816(16) Uani 1 1 d . .
H54 H 0.6311 0.4575 0.3703 0.098 Uiso 1 1 calc R U
C27 C 0.5060(3) 0.2071(3) 0.3305(2) 0.0909(17) Uani 1 1 d . .
H27 H 0.4898 0.2055 0.3626 0.109 Uiso 1 1 calc R U
C1 C 0.3327(3) 0.4945(3) 0.4356(2) 0.0854(17) Uani 1 1 d . .
H1A H 0.3784 0.5077 0.4568 0.102 Uiso 1 1 calc R U
H1B H 0.2923 0.4951 0.4567 0.102 Uiso 1 1 calc R U
C17 C 0.0775(3) 0.4850(3) 0.1512(3) 0.0900(17) Uani 1 1 d . .
H17 H 0.0262 0.4916 0.1506 0.108 Uiso 1 1 calc R U
C20 C 0.4770(3) 0.4101(3) 0.4465(2) 0.0823(16) Uani 1 1 d . .
H20A H 0.4858 0.4547 0.4510 0.099 Uiso 1 1 calc R U
H20B H 0.5104 0.3884 0.4727 0.099 Uiso 1 1 calc R U
C37 C 0.6152(3) 0.5128(3) 0.0838(2) 0.0849(17) Uani 1 1 d . .
H37A H 0.5742 0.5294 0.0598 0.102 Uiso 1 1 calc R U
H37B H 0.6598 0.5118 0.0667 0.102 Uiso 1 1 calc R U
C14 C 0.2278(3) 0.4649(3) 0.1525(2) 0.0802(16) Uani 1 1 d . .
H14 H 0.2790 0.4582 0.1525 0.096 Uiso 1 1 calc R U
C63 C 0.9790(3) 0.4200(2) 0.3802(2) 0.0799(15) Uani 1 1 d . .
H63A H 0.9527 0.4465 0.3537 0.096 Uiso 1 1 calc R U
H63B H 0.9575 0.4276 0.4116 0.096 Uiso 1 1 calc R U
C79 C 0.6476(3) 0.1524(2) 0.5197(2) 0.0808(16) Uani 1 1 d . .
H79A H 0.7018 0.1560 0.5272 0.097 Uiso 1 1 calc R U
H79B H 0.6334 0.1139 0.5356 0.097 Uiso 1 1 calc R U
C75 C 0.5283(3) 0.2021(3) 0.5387(2) 0.0833(16) Uani 1 1 d . .
H75A H 0.5088 0.2386 0.5543 0.100 Uiso 1 1 calc R U
H75B H 0.5106 0.2038 0.5021 0.100 Uiso 1 1 calc R U
C2 C 0.3145(3) 0.5400(3) 0.3910(2) 0.0902(18) Uani 1 1 d . .
H2A H 0.2715 0.5245 0.3683 0.108 Uiso 1 1 calc R U
H2B H 0.3009 0.5801 0.4043 0.108 Uiso 1 1 calc R U
C72 C 0.6175(3) 0.2507(3) 0.63735(19) 0.0884(17) Uani 1 1 d . .
H72A H 0.6346 0.2920 0.6287 0.106 Uiso 1 1 calc R U
H72B H 0.5630 0.2511 0.6329 0.106 Uiso 1 1 calc R U
C38 C 0.6289(3) 0.5550(3) 0.1305(2) 0.0851(17) Uani 1 1 d . .
H38A H 0.6672 0.5366 0.1556 0.102 Uiso 1 1 calc R U
H38B H 0.6474 0.5951 0.1204 0.102 Uiso 1 1 calc R U
C51 C 0.8135(3) 0.5323(3) 0.3666(3) 0.0877(17) Uani 1 1 d . .
H51 H 0.8602 0.5509 0.3660 0.105 Uiso 1 1 calc R U
C59 C 0.8806(3) 0.3406(3) 0.3631(2) 0.0910(18) Uani 1 1 d . .
H59A H 0.8677 0.3459 0.3976 0.109 Uiso 1 1 calc R U
H59B H 0.8537 0.3723 0.3416 0.109 Uiso 1 1 calc R U
C29 C 0.4648(3) 0.4354(3) 0.0595(2) 0.0869(17) Uani 1 1 d . .
H29A H 0.4593 0.4805 0.0587 0.104 Uiso 1 1 calc R U
H29B H 0.4348 0.4186 0.0291 0.104 Uiso 1 1 calc R U
C43 C 0.2295(4) 0.6723(3) 0.1010(3) 0.0964(19) Uani 1 1 d . .
C16 C 0.1109(4) 0.4994(3) 0.1092(3) 0.0939(19) Uani 1 1 d . .
C68 C 0.9981(3) 0.3163(3) 0.4584(2) 0.0892(17) Uani 1 1 d . .
H68A H 0.9464 0.3058 0.4619 0.107 Uiso 1 1 calc R U
H68B H 1.0063 0.3597 0.4684 0.107 Uiso 1 1 calc R U
C52 C 0.7805(3) 0.5345(3) 0.4109(2) 0.0851(16) Uani 1 1 d . .
C28 C 0.5465(4) 0.4187(3) 0.0583(2) 0.0933(19) Uani 1 1 d . .
H28A H 0.5524 0.3738 0.0622 0.112 Uiso 1 1 calc R U
H28B H 0.5604 0.4302 0.0252 0.112 Uiso 1 1 calc R U
C84 C 0.7104(4) 0.2846(3) 0.5227(2) 0.0972(18) Uani 1 1 d . .
H84A H 0.7366 0.2508 0.5081 0.117 Uiso 1 1 calc R U
H84B H 0.7336 0.2911 0.5578 0.117 Uiso 1 1 calc R U
C15 C 0.1858(4) 0.4892(3) 0.1093(2) 0.0935(18) Uani 1 1 d . .
H15 H 0.2085 0.4985 0.0804 0.112 Uiso 1 1 calc R U
C11 C 0.2738(3) 0.3511(3) 0.3627(2) 0.0860(17) Uani 1 1 d . .
H11A H 0.3158 0.3229 0.3719 0.103 Uiso 1 1 calc R U
H11B H 0.2281 0.3264 0.3591 0.103 Uiso 1 1 calc R U
C4 C 0.5563(4) 0.6188(3) 0.3543(3) 0.0940(18) Uani 1 1 d . .
C41 C 0.3126(4) 0.6155(3) 0.1612(2) 0.0841(16) Uani 1 1 d . .
H41 H 0.3209 0.5934 0.1919 0.101 Uiso 1 1 calc R U
C53 C 0.7122(3) 0.5073(3) 0.4116(2) 0.0928(18) Uani 1 1 d . .
H53 H 0.6890 0.5094 0.4411 0.111 Uiso 1 1 calc R U
C42 C 0.2426(4) 0.6389(3) 0.1450(3) 0.0937(19) Uani 1 1 d . .
H42 H 0.2037 0.6318 0.1643 0.112 Uiso 1 1 calc R U
C64 C 1.0608(3) 0.4391(3) 0.3888(2) 0.0881(17) Uani 1 1 d . .
H64A H 1.0844 0.4263 0.3594 0.106 Uiso 1 1 calc R U
H64B H 1.0858 0.4173 0.4187 0.106 Uiso 1 1 calc R U
C73 C 0.6465(3) 0.2361(3) 0.6919(2) 0.0975(19) Uani 1 1 d . .
H73A H 0.7009 0.2341 0.6957 0.117 Uiso 1 1 calc R U
H73B H 0.6281 0.1953 0.7004 0.117 Uiso 1 1 calc R U
C46 C 0.6661(4) 0.4135(3) 0.1152(3) 0.100(2) Uani 1 1 d . .
H46A H 0.7067 0.4423 0.1263 0.120 Uiso 1 1 calc R U
H46B H 0.6796 0.3902 0.0861 0.120 Uiso 1 1 calc R U
C23 C 0.5448(3) 0.2643(4) 0.2624(3) 0.0965(19) Uani 1 1 d . .
H23 H 0.5556 0.3024 0.2480 0.116 Uiso 1 1 calc R U
C56 C 0.9526(3) 0.3818(3) 0.2699(2) 0.0933(18) Uani 1 1 d . .
H56A H 0.8995 0.3857 0.2726 0.112 Uiso 1 1 calc R U
H56B H 0.9748 0.4232 0.2740 0.112 Uiso 1 1 calc R U
C47 C 0.6577(4) 0.3691(3) 0.1577(2) 0.0977(19) Uani 1 1 d . .
H47A H 0.6177 0.3398 0.1463 0.117 Uiso 1 1 calc R U
H47B H 0.7039 0.3455 0.1656 0.117 Uiso 1 1 calc R U
C69 C 1.0504(4) 0.2752(3) 0.4942(2) 0.104(2) Uani 1 1 d . .
H69A H 1.0426 0.2319 0.4838 0.125 Uiso 1 1 calc R U
H69B H 1.1020 0.2860 0.4908 0.125 Uiso 1 1 calc R U
C60 C 0.8535(3) 0.2779(3) 0.3437(2) 0.099(2) Uani 1 1 d . .
H60A H 0.8785 0.2451 0.3651 0.119 Uiso 1 1 calc R U
H60B H 0.8640 0.2718 0.3088 0.119 Uiso 1 1 calc R U
C76 C 0.4950(3) 0.1447(3) 0.5603(2) 0.0986(19) Uani 1 1 d . .
H76A H 0.5129 0.1415 0.5968 0.118 Uiso 1 1 calc R U
H76B H 0.5111 0.1076 0.5435 0.118 Uiso 1 1 calc R U
C85 C 0.7157(4) 0.3457(3) 0.4907(3) 0.107(2) Uani 1 1 d . .
H85A H 0.6986 0.3373 0.4547 0.129 Uiso 1 1 calc R U
H85B H 0.6834 0.3775 0.5023 0.129 Uiso 1 1 calc R U
C45 C 0.3560(4) 0.6564(4) 0.0879(3) 0.130(3) Uani 1 1 d . .
H45 H 0.3943 0.6618 0.0677 0.156 Uiso 1 1 calc R U
C9 C 0.5964(4) 0.6187(3) 0.3129(3) 0.118(2) Uani 1 1 d . .
H9 H 0.5761 0.5994 0.2825 0.141 Uiso 1 1 calc R U
C26 C 0.5136(4) 0.1523(3) 0.3036(3) 0.115(2) Uani 1 1 d . .
H26 H 0.5034 0.1140 0.3180 0.138 Uiso 1 1 calc R U
C5 C 0.5858(5) 0.6488(3) 0.3989(3) 0.115(2) Uani 1 1 d . .
H5 H 0.5588 0.6498 0.4267 0.138 Uiso 1 1 calc R U
C25 C 0.5360(4) 0.1544(5) 0.2563(4) 0.128(3) Uani 1 1 d . .
C70 C 1.0389(4) 0.2815(3) 0.5495(2) 0.129(3) Uani 1 1 d . .
H70A H 1.0465 0.3242 0.5601 0.194 Uiso 1 1 calc R U
H70B H 1.0742 0.2553 0.5703 0.194 Uiso 1 1 calc R U
H70C H 0.9887 0.2690 0.5534 0.194 Uiso 1 1 calc R U
C80 C 0.6281(4) 0.1454(3) 0.4628(2) 0.107(2) Uani 1 1 d . .
H80A H 0.6388 0.1838 0.4456 0.128 Uiso 1 1 calc R U
H80B H 0.5750 0.1359 0.4541 0.128 Uiso 1 1 calc R U
C24 C 0.5520(4) 0.2100(5) 0.2353(3) 0.124(3) Uani 1 1 d . .
H24 H 0.5676 0.2113 0.2029 0.149 Uiso 1 1 calc R U
C6 C 0.6560(7) 0.6777(5) 0.4025(5) 0.166(5) Uani 1 1 d . .
H6 H 0.6766 0.6974 0.4327 0.199 Uiso 1 1 calc R U
C44 C 0.2854(4) 0.6813(4) 0.0720(3) 0.132(3) Uani 1 1 d . .
H44 H 0.2765 0.7041 0.0416 0.159 Uiso 1 1 calc R U
C65 C 1.0715(4) 0.5092(3) 0.3967(3) 0.131(3) Uani 1 1 d . .
H65A H 1.1251 0.5177 0.4018 0.157 Uiso 1 1 calc R U
H65B H 1.0506 0.5300 0.3651 0.157 Uiso 1 1 calc R U
C57 C 0.9618(4) 0.3574(4) 0.2175(2) 0.118(2) Uani 1 1 d . .
H57A H 0.9503 0.3907 0.1926 0.142 Uiso 1 1 calc R U
H57B H 1.0138 0.3453 0.2172 0.142 Uiso 1 1 calc R U
C86 C 0.7940(4) 0.3687(4) 0.4966(3) 0.137(3) Uani 1 1 d . .
H86A H 0.8094 0.3802 0.5317 0.205 Uiso 1 1 calc R U
H86B H 0.7971 0.4045 0.4749 0.205 Uiso 1 1 calc R U
H86C H 0.8263 0.3363 0.4869 0.205 Uiso 1 1 calc R U
C74 C 0.6235(4) 0.2836(3) 0.7294(2) 0.132(3) Uani 1 1 d . .
H74A H 0.6449 0.3235 0.7230 0.198 Uiso 1 1 calc R U
H74B H 0.6413 0.2705 0.7638 0.198 Uiso 1 1 calc R U
H74C H 0.5697 0.2869 0.7251 0.198 Uiso 1 1 calc R U
C81 C 0.6772(5) 0.0901(3) 0.4453(3) 0.139(3) Uani 1 1 d . .
H81A H 0.7299 0.1016 0.4518 0.167 Uiso 1 1 calc R U
H81B H 0.6701 0.0532 0.4656 0.167 Uiso 1 1 calc R U
C77 C 0.4093(4) 0.1485(4) 0.5522(3) 0.136(3) Uani 1 1 d . .
H77A H 0.3937 0.1850 0.5699 0.163 Uiso 1 1 calc R U
H77B H 0.3921 0.1538 0.5158 0.163 Uiso 1 1 calc R U
C61 C 0.7670(4) 0.2755(4) 0.3455(4) 0.156(3) Uani 1 1 d . .
H61A H 0.7572 0.2806 0.3807 0.187 Uiso 1 1 calc R U
H61B H 0.7428 0.3096 0.3253 0.187 Uiso 1 1 calc R U
C58 C 0.9130(5) 0.3033(4) 0.2021(3) 0.149(3) Uani 1 1 d . .
H58A H 0.9243 0.2700 0.2264 0.224 Uiso 1 1 calc R U
H58B H 0.9216 0.2894 0.1686 0.224 Uiso 1 1 calc R U
H58C H 0.8613 0.3153 0.2011 0.224 Uiso 1 1 calc R U
C66 C 1.0406(5) 0.5366(4) 0.4367(4) 0.169(4) Uani 1 1 d . .
H66A H 0.9868 0.5337 0.4301 0.254 Uiso 1 1 calc R U
H66B H 1.0552 0.5798 0.4395 0.254 Uiso 1 1 calc R U
H66C H 1.0584 0.5153 0.4681 0.254 Uiso 1 1 calc R U
C82 C 0.6581(5) 0.0754(4) 0.3918(4) 0.173(4) Uani 1 1 d . .
H82A H 0.6054 0.0661 0.3849 0.259 Uiso 1 1 calc R U
H82B H 0.6866 0.0398 0.3835 0.259 Uiso 1 1 calc R U
H82C H 0.6694 0.1105 0.3715 0.259 Uiso 1 1 calc R U
C78 C 0.3725(5) 0.0916(5) 0.5712(4) 0.188(4) Uani 1 1 d . .
H78A H 0.3938 0.0547 0.5581 0.281 Uiso 1 1 calc R U
H78B H 0.3195 0.0928 0.5595 0.281 Uiso 1 1 calc R U
H78C H 0.3808 0.0908 0.6080 0.281 Uiso 1 1 calc R U
C62 C 0.7369(5) 0.2183(5) 0.3261(5) 0.240(6) Uani 1 1 d . .
H62A H 0.7427 0.2149 0.2904 0.360 Uiso 1 1 calc R U
H62B H 0.6844 0.2165 0.3298 0.360 Uiso 1 1 calc R U
H62C H 0.7629 0.1844 0.3448 0.360 Uiso 1 1 calc R U
C8 C 0.6666(5) 0.6470(4) 0.3161(5) 0.156(4) Uani 1 1 d . .
H8 H 0.6942 0.6459 0.2886 0.187 Uiso 1 1 calc R U
C7 C 0.6938(6) 0.6765(5) 0.3608(7) 0.169(6) Uani 1 1 d . .
O11 O 0.3684(2) 0.3122(2) 0.95932(14) 0.1061(13) Uani 1 1 d . .

loop_
_atom_site_aniso_label
_atom_site_aniso_U_11
_atom_site_aniso_U_22
_atom_site_aniso_U_33
_atom_site_aniso_U_23
_atom_site_aniso_U_13
_atom_site_aniso_U_12
S1 0.0546(7) 0.0617(8) 0.0483(7) 0.0014(6) 0.0089(6) 0.0000(6)
Cl4 0.1853(19) 0.0806(11) 0.0968(11) 0.0190(9) 0.0166(12) -0.0233(12)
Cl6 0.1145(14) 0.1632(19) 0.1055(13) -0.0158(13) -0.0122(11) -0.0233(13)
Cl5 0.0948(12) 0.1397(17) 0.1657(18) -0.0434(14) -0.0158(12) 0.0221(12)
Cl2 0.181(2) 0.1345(17) 0.1222(15) 0.0386(13) -0.0631(14) -0.0033(15)
Cl3 0.199(3) 0.195(3) 0.254(3) -0.124(3) 0.034(2) 0.026(2)
O2 0.049(2) 0.120(3) 0.078(2) 0.004(2) 0.0086(18) -0.013(2)
O3 0.101(3) 0.087(3) 0.063(2) 0.019(2) -0.014(2) 0.003(2)
O7 0.078(2) 0.106(3) 0.070(2) 0.011(2) -0.0006(19) 0.002(2)
O9 0.070(2) 0.107(3) 0.112(3) -0.014(2) 0.026(2) -0.023(2)
N10 0.093(3) 0.069(3) 0.046(2) -0.006(2) 0.011(2) -0.015(2)
Cl1 0.130(2) 0.191(3) 0.549(7) 0.159(4) -0.055(3) -0.070(2)
O4 0.158(4) 0.090(3) 0.047(2) -0.002(2) 0.007(2) -0.032(3)
O8 0.090(3) 0.127(3) 0.067(2) 0.001(2) 0.021(2) -0.010(2)
N6 0.075(3) 0.076(3) 0.071(3) 0.015(3) 0.011(2) 0.008(2)
N1 0.067(3) 0.090(3) 0.053(2) -0.001(2) 0.006(2) 0.008(3)
O5 0.098(3) 0.098(3) 0.111(3) 0.049(3) 0.028(3) 0.008(2)
O10 0.151(4) 0.078(3) 0.088(3) -0.004(2) 0.007(3) 0.029(3)
N16 0.080(3) 0.060(3) 0.061(2) 0.004(2) -0.004(2) 0.006(2)
N5 0.049(2) 0.101(3) 0.060(3) 0.008(2) 0.006(2) -0.006(2)
O1 0.127(3) 0.094(3) 0.071(2) -0.024(2) 0.005(2) 0.021(3)
N15 0.050(2) 0.079(3) 0.077(3) -0.002(2) 0.013(2) -0.001(2)
N4 0.063(3) 0.103(3) 0.059(3) -0.001(3) 0.006(2) -0.006(2)
N11 0.082(3) 0.076(3) 0.073(3) 0.017(2) 0.016(3) 0.003(3)
N9 0.102(3) 0.079(3) 0.051(2) 0.000(2) 0.010(2) -0.019(3)
N7 0.091(3) 0.074(3) 0.066(3) 0.019(3) 0.008(2) 0.012(3)
O6 0.066(3) 0.132(4) 0.128(3) -0.017(3) 0.016(2) 0.024(2)
N8 0.081(3) 0.072(3) 0.067(3) 0.007(2) 0.024(2) 0.001(3)
N12 0.092(4) 0.093(4) 0.091(3) 0.033(3) 0.025(3) 0.007(3)
C31 0.055(3) 0.065(3) 0.052(3) -0.002(3) 0.001(2) -0.002(3)
N14 0.051(2) 0.117(4) 0.085(3) -0.006(3) 0.008(3) 0.009(3)
N2 0.092(3) 0.085(3) 0.065(3) -0.006(3) 0.015(3) 0.003(3)
N13 0.075(3) 0.097(4) 0.080(3) 0.003(3) 0.013(3) 0.016(3)
N3 0.095(4) 0.083(3) 0.093(3) -0.026(3) 0.021(3) -0.013(3)
C21 0.050(3) 0.085(4) 0.068(4) 0.014(3) -0.005(3) -0.001(3)
C12 0.053(3) 0.078(4) 0.065(3) -0.012(3) -0.005(3) -0.001(3)
C30 0.077(4) 0.070(4) 0.056(3) 0.004(3) 0.000(3) -0.006(3)
C36 0.093(4) 0.076(4) 0.055(3) -0.007(3) 0.016(3) -0.015(3)
C13 0.061(3) 0.067(3) 0.062(3) -0.007(3) -0.001(3) -0.011(3)
C18 0.069(4) 0.082(4) 0.072(3) -0.006(3) -0.004(3) -0.003(3)
C22 0.061(3) 0.084(4) 0.075(4) 0.002(3) 0.003(3) 0.007(3)
C32 0.081(3) 0.074(4) 0.050(3) -0.002(3) 0.011(3) -0.003(3)
C49 0.051(3) 0.082(4) 0.084(4) 0.015(3) 0.006(3) 0.009(3)
C67 0.058(3) 0.068(3) 0.091(4) -0.001(3) -0.002(3) 0.000(3)
C40 0.078(4) 0.074(4) 0.082(4) 0.012(3) 0.014(3) 0.007(3)
C19 0.083(4) 0.101(4) 0.050(3) 0.006(3) 0.004(3) 0.004(3)
C3 0.090(4) 0.062(4) 0.075(4) 0.003(3) 0.010(4) 0.018(3)
C35 0.110(4) 0.070(4) 0.069(4) -0.010(3) 0.012(3) -0.013(3)
C48 0.064(4) 0.078(4) 0.092(4) 0.007(3) 0.005(4) 0.013(3)
C33 0.093(4) 0.082(4) 0.056(3) 0.007(3) 0.010(3) -0.007(3)
C10 0.071(4) 0.116(5) 0.065(3) 0.005(3) 0.013(3) 0.002(3)
C34 0.084(4) 0.078(4) 0.064(3) 0.009(3) 0.003(3) -0.007(3)
C83 0.095(4) 0.059(3) 0.074(3) 0.009(3) 0.002(3) -0.001(3)
C71 0.084(4) 0.072(4) 0.066(3) 0.010(3) -0.012(3) 0.000(3)
C50 0.060(3) 0.093(4) 0.088(4) 0.003(4) 0.017(3) 0.006(3)
C55 0.060(3) 0.086(4) 0.074(3) -0.003(3) 0.009(3) -0.008(3)
C39 0.081(4) 0.068(4) 0.085(4) 0.013(3) 0.011(4) 0.001(3)
C54 0.060(3) 0.100(4) 0.085(4) 0.013(4) 0.011(3) -0.008(3)
C27 0.092(4) 0.093(5) 0.086(4) -0.008(4) 0.009(3) 0.007(4)
C1 0.094(4) 0.105(5) 0.061(3) -0.006(3) 0.022(3) 0.013(4)
C17 0.074(4) 0.080(4) 0.108(5) -0.001(4) -0.019(4) 0.006(3)
C20 0.083(4) 0.090(4) 0.068(4) -0.008(3) -0.012(3) 0.001(3)
C37 0.089(4) 0.092(4) 0.079(4) 0.014(3) 0.029(3) -0.004(3)
C14 0.079(4) 0.088(4) 0.072(4) -0.003(3) 0.001(3) -0.017(3)
C63 0.081(4) 0.076(4) 0.083(4) -0.006(3) 0.011(3) 0.013(3)
C79 0.102(4) 0.059(3) 0.080(4) -0.001(3) 0.006(3) 0.006(3)
C75 0.084(4) 0.099(4) 0.061(3) -0.002(3) -0.011(3) 0.010(4)
C2 0.082(4) 0.105(5) 0.088(4) 0.013(4) 0.025(3) 0.024(4)
C72 0.109(5) 0.083(4) 0.067(3) 0.005(3) -0.013(3) 0.000(4)
C38 0.078(4) 0.078(4) 0.101(4) 0.012(4) 0.015(3) -0.012(3)
C51 0.060(3) 0.091(4) 0.110(5) 0.007(4) 0.005(4) 0.000(3)
C59 0.049(3) 0.125(5) 0.102(4) 0.006(4) 0.018(3) -0.005(3)
C29 0.111(5) 0.088(4) 0.059(3) 0.004(3) 0.002(3) -0.023(4)
C43 0.090(5) 0.087(5) 0.111(5) -0.022(4) 0.007(4) 0.006(4)
C16 0.115(5) 0.070(4) 0.085(4) -0.001(3) -0.033(4) -0.007(4)
C68 0.087(4) 0.097(4) 0.084(4) 0.009(4) 0.013(3) 0.003(4)
C52 0.077(4) 0.094(4) 0.082(4) 0.012(3) 0.002(3) 0.008(3)
C28 0.138(6) 0.085(4) 0.063(4) 0.000(3) 0.037(4) -0.014(4)
C84 0.108(5) 0.080(4) 0.101(5) 0.004(4) 0.005(4) 0.002(4)
C15 0.117(5) 0.092(5) 0.068(4) 0.007(3) -0.001(4) -0.021(4)
C11 0.077(4) 0.105(5) 0.072(4) 0.012(4) -0.006(3) -0.010(3)
C4 0.096(5) 0.058(4) 0.125(6) 0.003(4) 0.005(5) 0.005(4)
C41 0.097(5) 0.091(4) 0.067(4) -0.009(3) 0.023(4) -0.003(4)
C53 0.079(4) 0.122(5) 0.076(4) 0.006(4) 0.006(3) -0.006(4)
C42 0.087(5) 0.107(5) 0.090(5) -0.035(4) 0.024(4) 0.002(4)
C64 0.085(4) 0.078(4) 0.101(4) -0.014(3) 0.010(3) -0.011(3)
C73 0.102(4) 0.113(5) 0.069(4) -0.002(4) -0.017(3) -0.013(4)
C46 0.106(5) 0.095(5) 0.109(5) -0.003(4) 0.052(4) 0.014(4)
C23 0.078(4) 0.130(6) 0.082(4) 0.001(4) 0.013(3) 0.006(4)
C56 0.090(4) 0.112(5) 0.078(4) -0.011(4) 0.012(3) -0.022(4)
C47 0.106(5) 0.078(4) 0.108(5) -0.002(4) 0.012(4) 0.026(4)
C69 0.117(5) 0.098(5) 0.091(4) -0.007(4) -0.006(4) -0.007(4)
C60 0.063(4) 0.126(6) 0.107(5) 0.025(4) 0.003(3) -0.025(4)
C76 0.099(5) 0.107(5) 0.088(4) 0.000(4) 0.004(4) -0.021(4)
C85 0.125(6) 0.092(5) 0.109(5) -0.008(4) 0.031(4) -0.010(4)
C45 0.097(5) 0.166(7) 0.133(6) 0.075(6) 0.036(5) 0.024(5)
C9 0.108(6) 0.075(4) 0.172(8) 0.024(5) 0.027(6) -0.008(4)
C26 0.113(6) 0.092(5) 0.133(6) -0.011(5) -0.013(5) 0.010(4)
C5 0.113(6) 0.069(4) 0.152(7) 0.010(5) -0.029(5) 0.000(4)
C25 0.100(6) 0.145(8) 0.135(8) -0.055(7) 0.007(5) 0.023(6)
C70 0.160(7) 0.124(6) 0.097(5) 0.007(4) -0.006(5) -0.025(5)
C80 0.136(6) 0.091(5) 0.093(5) -0.013(4) 0.013(4) 0.001(4)
C24 0.101(5) 0.172(9) 0.103(6) -0.041(7) 0.025(4) -0.002(6)
C6 0.151(10) 0.100(7) 0.218(13) 0.042(8) -0.077(8) -0.018(7)
C44 0.104(6) 0.158(7) 0.135(6) 0.058(6) 0.013(5) 0.023(5)
C65 0.132(6) 0.095(5) 0.163(7) 0.009(5) 0.012(6) 0.011(5)
C57 0.119(5) 0.141(6) 0.095(5) -0.006(5) 0.012(4) -0.033(5)
C86 0.114(6) 0.155(7) 0.144(7) 0.013(6) 0.028(5) -0.019(5)
C74 0.188(8) 0.128(6) 0.073(4) -0.018(4) -0.006(5) -0.018(6)
C81 0.203(9) 0.106(6) 0.110(6) -0.045(5) 0.027(6) 0.003(6)
C77 0.124(6) 0.179(8) 0.104(5) 0.001(5) 0.009(5) -0.027(6)
C61 0.106(6) 0.172(8) 0.183(8) 0.025(7) -0.005(5) -0.069(6)
C58 0.150(7) 0.169(8) 0.130(6) -0.043(6) 0.023(5) -0.050(6)
C66 0.142(7) 0.139(7) 0.229(10) -0.071(8) 0.035(7) 0.016(6)
C82 0.182(9) 0.156(8) 0.193(10) -0.026(7) 0.071(8) 0.018(7)
C78 0.155(8) 0.235(11) 0.176(9) -0.005(8) 0.031(7) -0.088(8)
C62 0.120(8) 0.217(12) 0.371(17) 0.085(12) -0.012(9) -0.053(8)
C8 0.104(7) 0.095(7) 0.274(14) 0.064(8) 0.047(8) 0.008(5)
C7 0.104(7) 0.089(7) 0.295(19) 0.071(10) -0.044(9) -0.021(6)
O11 0.117(3) 0.129(3) 0.072(2) -0.002(2) 0.010(2) -0.024(3)

loop_
_atom_type_symbol
_atom_type_description
_atom_type_scat_dispersion_real
_atom_type_scat_dispersion_imag
_atom_type_scat_source
C C 0.0033 0.0016 'International Tables Vol C Tables 4.2.6.8 and 6.1.1.4'
H H 0.0000 0.0000 'International Tables Vol C Tables 4.2.6.8 and 6.1.1.4'
N N 0.0061 0.0033 'International Tables Vol C Tables 4.2.6.8 and 6.1.1.4'
O O 0.0106 0.0060 'International Tables Vol C Tables 4.2.6.8 and 6.1.1.4'
S S 0.1246 0.1234 'International Tables Vol C Tables 4.2.6.8 and 6.1.1.4'
Cl Cl 0.1484 0.1585 'International Tables Vol C Tables 4.2.6.8 and 6.1.1.4'

loop_
_geom_angle_atom_site_label_1
_geom_angle_atom_site_label_2
_geom_angle_atom_site_label_3
_geom_angle
O10 S1 O9 111.4(2)
O10 S1 O7 109.8(2)
O9 S1 O7 109.5(2)
O10 S1 O8 108.7(2)
O9 S1 O8 108.5(2)
O7 S1 O8 108.9(2)
C30 N10 C31 127.8(4)
C30 N10 H10N 116.1
C31 N10 H10N 116.1
C21 N6 C20 121.0(5)
C21 N6 H6N 119.5
C20 N6 H6N 119.5
C10 N1 C1 112.6(4)
C10 N1 C19 111.9(4)
C1 N1 C19 111.4(4)
C71 N16 C75 111.0(4)
C71 N16 C83 112.5(4)
C75 N16 C83 104.9(4)
C71 N16 C79 106.3(4)
C75 N16 C79 111.1(4)
C83 N16 C79 111.1(4)
C12 N5 C13 127.8(4)
C12 N5 H5N 116.1
C13 N5 H5N 116.1
C55 N15 C63 110.4(4)
C55 N15 C67 107.5(4)
C63 N15 C67 110.3(4)
C55 N15 C59 110.7(4)
C63 N15 C59 106.9(4)
C67 N15 C59 111.0(4)
C12 N4 C11 122.6(4)
C12 N4 H4N 118.7
C11 N4 H4N 118.7
C39 N11 C38 120.9(5)
C39 N11 H11N 119.5
C38 N11 H11N 119.5
C30 N9 C29 121.2(4)
C30 N9 H9N 119.4
C29 N9 H9N 119.4
C21 N7 C22 128.7(5)
C21 N7 H7N 115.6
C22 N7 H7N 115.6
C37 N8 C28 111.8(4)
C37 N8 C46 110.8(4)
C28 N8 C46 113.2(5)
C39 N12 C40 129.0(5)
C39 N12 H12N 115.5
C40 N12 H12N 115.5
C36 C31 C32 117.6(5)
C36 C31 N10 124.6(4)
C32 C31 N10 117.7(4)
C48 N14 C49 127.1(5)
C48 N14 H14N 116.4
C49 N14 H14N 116.4
C3 N2 C2 121.5(5)
C3 N2 H2N 119.2
C2 N2 H2N 119.2
C48 N13 C47 122.3(5)
C48 N13 H13N 118.8
C47 N13 H13N 118.8
C3 N3 C4 129.5(6)
C3 N3 H3N 115.2
C4 N3 H3N 115.2
O3 C21 N6 123.6(5)
O3 C21 N7 122.4(5)
N6 C21 N7 114.0(5)
O2 C12 N4 122.7(5)
O2 C12 N5 124.6(5)
N4 C12 N5 112.7(4)
O4 C30 N9 123.6(5)
O4 C30 N10 123.3(5)
N9 C30 N10 113.1(5)
C31 C36 C35 120.5(5)
C31 C36 H36 119.8
C35 C36 H36 119.8
C14 C13 N5 117.5(5)
C14 C13 C18 118.1(5)
N5 C13 C18 124.4(5)
C17 C18 C13 120.2(5)
C17 C18 H18 119.9
C13 C18 H18 119.9
C27 C22 C23 118.6(6)
C27 C22 N7 122.8(5)
C23 C22 N7 118.5(6)
C33 C32 C31 121.5(5)
C33 C32 H32 119.3
C31 C32 H32 119.3
N14 C49 C50 123.7(5)
N14 C49 C54 118.2(5)
C50 C49 C54 118.0(5)
C68 C67 N15 116.1(4)
C68 C67 H67A 108.3
N15 C67 H67A 108.3
C68 C67 H67B 108.3
N15 C67 H67B 108.3
H67A C67 H67B 107.4
C41 C40 C45 118.1(6)
C41 C40 N12 118.6(5)
C45 C40 N12 123.3(5)
N1 C19 C20 112.4(4)
N1 C19 H19A 109.1
C20 C19 H19A 109.1
N1 C19 H19B 109.1
C20 C19 H19B 109.1
H19A C19 H19B 107.9
O1 C3 N2 122.6(6)
O1 C3 N3 123.3(6)
N2 C3 N3 114.1(5)
C34 C35 C36 120.3(5)
C34 C35 H35 119.8
C36 C35 H35 119.8
O6 C48 N13 123.8(6)
O6 C48 N14 123.0(6)
N13 C48 N14 113.2(5)
C32 C33 C34 119.6(5)
C32 C33 H33 120.2
C34 C33 H33 120.2
N1 C10 C11 111.8(4)
N1 C10 H10A 109.3
C11 C10 H10A 109.3
N1 C10 H10B 109.3
C11 C10 H10B 109.3
H10A C10 H10B 107.9
C35 C34 C33 120.4(5)
C35 C34 Cl4 119.8(5)
C33 C34 Cl4 119.8(4)
C84 C83 N16 116.6(5)
C84 C83 H83A 108.1
N16 C83 H83A 108.1
C84 C83 H83B 108.1
N16 C83 H83B 108.1
H83A C83 H83B 107.3
C72 C71 N16 117.3(4)
C72 C71 H71A 108.0
N16 C71 H71A 108.0
C72 C71 H71B 108.0
N16 C71 H71B 108.0
H71A C71 H71B 107.2
C51 C50 C49 120.1(5)
C51 C50 H50 120.0
C49 C50 H50 120.0
N15 C55 C56 115.1(4)
N15 C55 H55A 108.5
C56 C55 H55A 108.5
N15 C55 H55B 108.5
C56 C55 H55B 108.5
H55A C55 H55B 107.5
O5 C39 N11 122.9(5)
O5 C39 N12 122.2(5)
N11 C39 N12 114.9(5)
C53 C54 C49 121.1(5)
C53 C54 H54 119.4
C49 C54 H54 119.4
C22 C27 C26 120.3(6)
C22 C27 H27 119.8
C26 C27 H27 119.8
N1 C1 C2 111.3(4)
N1 C1 H1A 109.4
C2 C1 H1A 109.4
N1 C1 H1B 109.4
C2 C1 H1B 109.4
H1A C1 H1B 108.0
C16 C17 C18 120.7(6)
C16 C17 H17 119.7
C18 C17 H17 119.7
N6 C20 C19 111.9(4)
N6 C20 H20A 109.2
C19 C20 H20A 109.2
N6 C20 H20B 109.2
C19 C20 H20B 109.2
H20A C20 H20B 107.9
N8 C37 C38 110.9(4)
N8 C37 H37A 109.5
C38 C37 H37A 109.5
N8 C37 H37B 109.5
C38 C37 H37B 109.5
H37A C37 H37B 108.0
C15 C14 C13 121.2(6)
C15 C14 H14 119.4
C13 C14 H14 119.4
C64 C63 N15 115.0(4)
C64 C63 H63A 108.5
N15 C63 H63A 108.5
C64 C63 H63B 108.5
N15 C63 H63B 108.5
H63A C63 H63B 107.5
C80 C79 N16 118.2(5)
C80 C79 H79A 107.8
N16 C79 H79A 107.8
C80 C79 H79B 107.8
N16 C79 H79B 107.8
H79A C79 H79B 107.1
C76 C75 N16 116.5(5)
C76 C75 H75A 108.2
N16 C75 H75A 108.2
C76 C75 H75B 108.2
N16 C75 H75B 108.2
H75A C75 H75B 107.3
N2 C2 C1 112.8(4)
N2 C2 H2A 109.0
C1 C2 H2A 109.0
N2 C2 H2B 109.0
C1 C2 H2B 109.0
H2A C2 H2B 107.8
C73 C72 C71 110.5(5)
C73 C72 H72A 109.5
C71 C72 H72A 109.5
C73 C72 H72B 109.5
C71 C72 H72B 109.5
H72A C72 H72B 108.1
N11 C38 C37 111.7(4)
N11 C38 H38A 109.3
C37 C38 H38A 109.3
N11 C38 H38B 109.3
C37 C38 H38B 109.3
H38A C38 H38B 107.9
C52 C51 C50 121.1(5)
C52 C51 H51 119.5
C50 C51 H51 119.5
C60 C59 N15 115.4(5)
C60 C59 H59A 108.4
N15 C59 H59A 108.4
C60 C59 H59B 108.4
N15 C59 H59B 108.4
H59A C59 H59B 107.5
N9 C29 C28 111.7(5)
N9 C29 H29A 109.3
C28 C29 H29A 109.3
N9 C29 H29B 109.3
C28 C29 H29B 109.3
H29A C29 H29B 107.9
C42 C43 C44 120.0(7)
C42 C43 Cl5 120.7(6)
C44 C43 Cl5 119.3(6)
C17 C16 C15 120.2(6)
C17 C16 Cl2 120.4(6)
C15 C16 Cl2 119.3(6)
C67 C68 C69 112.2(5)
C67 C68 H68A 109.2
C69 C68 H68A 109.2
C67 C68 H68B 109.2
C69 C68 H68B 109.2
H68A C68 H68B 107.9
C53 C52 C51 119.2(6)
C53 C52 Cl6 120.5(5)
C51 C52 Cl6 120.3(5)
N8 C28 C29 113.0(5)
N8 C28 H28A 109.0
C29 C28 H28A 109.0
N8 C28 H28B 109.0
C29 C28 H28B 109.0
H28A C28 H28B 107.8
C83 C84 C85 108.5(5)
C83 C84 H84A 110.0
C85 C84 H84A 110.0
C83 C84 H84B 110.0
C85 C84 H84B 110.0
H84A C84 H84B 108.4
C16 C15 C14 119.6(6)
C16 C15 H15 120.2
C14 C15 H15 120.2
N4 C11 C10 112.9(5)
N4 C11 H11A 109.0
C10 C11 H11A 109.0
N4 C11 H11B 109.0
C10 C11 H11B 109.0
H11A C11 H11B 107.8
N3 C4 C5 124.1(7)
N3 C4 C9 116.7(7)
C5 C4 C9 119.2(7)
C40 C41 C42 121.3(6)
C40 C41 H41 119.3
C42 C41 H41 119.3
C52 C53 C54 120.5(6)
C52 C53 H53 119.7
C54 C53 H53 119.7
C43 C42 C41 120.5(6)
C43 C42 H42 119.8
C41 C42 H42 119.8
C63 C64 C65 112.9(5)
C63 C64 H64A 109.0
C65 C64 H64A 109.0
C63 C64 H64B 109.0
C65 C64 H64B 109.0
H64A C64 H64B 107.8
C72 C73 C74 113.3(5)
C72 C73 H73A 108.9
C74 C73 H73A 108.9
C72 C73 H73B 108.9
C74 C73 H73B 108.9
H73A C73 H73B 107.7
N8 C46 C47 113.0(5)
N8 C46 H46A 109.0
C47 C46 H46A 109.0
N8 C46 H46B 109.0
C47 C46 H46B 109.0
H46A C46 H46B 107.8
C22 C23 C24 121.4(7)
C22 C23 H23 119.3
C24 C23 H23 119.3
C57 C56 C55 112.8(5)
C57 C56 H56A 109.0
C55 C56 H56A 109.0
C57 C56 H56B 109.0
C55 C56 H56B 109.0
H56A C56 H56B 107.8
N13 C47 C46 113.2(5)
N13 C47 H47A 108.9
C46 C47 H47A 108.9
N13 C47 H47B 108.9
C46 C47 H47B 108.9
H47A C47 H47B 107.8
C70 C69 C68 113.1(6)
C70 C69 H69A 109.0
C68 C69 H69A 109.0
C70 C69 H69B 109.0
C68 C69 H69B 109.0
H69A C69 H69B 107.8
C59 C60 C61 107.4(6)
C59 C60 H60A 110.2
C61 C60 H60A 110.2
C59 C60 H60B 110.2
C61 C60 H60B 110.2
H60A C60 H60B 108.5
C75 C76 C77 110.3(6)
C75 C76 H76A 109.6
C77 C76 H76A 109.6
C75 C76 H76B 109.6
C77 C76 H76B 109.6
H76A C76 H76B 108.1
C86 C85 C84 110.4(6)
C86 C85 H85A 109.6
C84 C85 H85A 109.6
C86 C85 H85B 109.6
C84 C85 H85B 109.6
H85A C85 H85B 108.1
C40 C45 C44 120.6(6)
C40 C45 H45 119.7
C44 C45 H45 119.7
C4 C9 C8 121.0(9)
C4 C9 H9 119.5
C8 C9 H9 119.5
C25 C26 C27 120.0(8)
C25 C26 H26 120.0
C27 C26 H26 120.0
C4 C5 C6 120.3(9)
C4 C5 H5 119.8
C6 C5 H5 119.8
C26 C25 C24 120.5(8)
C26 C25 Cl3 119.0(9)
C24 C25 Cl3 120.4(9)
C69 C70 H70A 109.5
C69 C70 H70B 109.5
H70A C70 H70B 109.5
C69 C70 H70C 109.5
H70A C70 H70C 109.5
H70B C70 H70C 109.5
C79 C80 C81 107.5(6)
C79 C80 H80A 110.2
C81 C80 H80A 110.2
C79 C80 H80B 110.2
C81 C80 H80B 110.2
H80A C80 H80B 108.5
C25 C24 C23 119.1(8)
C25 C24 H24 120.4
C23 C24 H24 120.4
C7 C6 C5 118.7(12)
C7 C6 H6 120.7
C5 C6 H6 120.7
C43 C44 C45 119.5(7)
C43 C44 H44 120.2
C45 C44 H44 120.2
C66 C65 C64 117.7(7)
C66 C65 H65A 107.9
C64 C65 H65A 107.9
C66 C65 H65B 107.9
C64 C65 H65B 107.9
H65A C65 H65B 107.2
C58 C57 C56 113.1(6)
C58 C57 H57A 109.0
C56 C57 H57A 109.0
C58 C57 H57B 109.0
C56 C57 H57B 109.0
H57A C57 H57B 107.8
C85 C86 H86A 109.5
C85 C86 H86B 109.5
H86A C86 H86B 109.5
C85 C86 H86C 109.5
H86A C86 H86C 109.5
H86B C86 H86C 109.5
C73 C74 H74A 109.5
C73 C74 H74B 109.5
H74A C74 H74B 109.5
C73 C74 H74C 109.5
H74A C74 H74C 109.5
H74B C74 H74C 109.5
C82 C81 C80 112.2(7)
C82 C81 H81A 109.2
C80 C81 H81A 109.2
C82 C81 H81B 109.2
C80 C81 H81B 109.2
H81A C81 H81B 107.9
C78 C77 C76 112.9(7)
C78 C77 H77A 109.0
C76 C77 H77A 109.0
C78 C77 H77B 109.0
C76 C77 H77B 109.0
H77A C77 H77B 107.8
C62 C61 C60 110.7(8)
C62 C61 H61A 109.5
C60 C61 H61A 109.5
C62 C61 H61B 109.5
C60 C61 H61B 109.5
H61A C61 H61B 108.1
C57 C58 H58A 109.5
C57 C58 H58B 109.5
H58A C58 H58B 109.5
C57 C58 H58C 109.5
H58A C58 H58C 109.5
H58B C58 H58C 109.5
C65 C66 H66A 109.5
C65 C66 H66B 109.5
H66A C66 H66B 109.5
C65 C66 H66C 109.5
H66A C66 H66C 109.5
H66B C66 H66C 109.5
C81 C82 H82A 109.5
C81 C82 H82B 109.5
H82A C82 H82B 109.5
C81 C82 H82C 109.5
H82A C82 H82C 109.5
H82B C82 H82C 109.5
C77 C78 H78A 109.5
C77 C78 H78B 109.5
H78A C78 H78B 109.5
C77 C78 H78C 109.5
H78A C78 H78C 109.5
H78B C78 H78C 109.5
C61 C62 H62A 109.5
C61 C62 H62B 109.5
H62A C62 H62B 109.5
C61 C62 H62C 109.5
H62A C62 H62C 109.5
H62B C62 H62C 109.5
C7 C8 C9 118.1(11)
C7 C8 H8 120.9
C9 C8 H8 120.9
C6 C7 C8 122.6(12)
C6 C7 Cl1 119.2(13)
C8 C7 Cl1 118.1(13)

loop_
_geom_bond_atom_site_label_1
_geom_bond_atom_site_label_2
_geom_bond_distance
S1 O10 1.451(4)
S1 O9 1.457(4)
S1 O7 1.468(3)
S1 O8 1.470(3)
Cl4 C34 1.741(5)
Cl6 C52 1.734(6)
Cl5 C43 1.743(7)
Cl2 C16 1.734(6)
Cl3 C25 1.737(8)
O2 C12 1.216(5)
O3 C21 1.228(6)
N10 C30 1.368(6)
N10 C31 1.398(6)
N10 H10N 0.8600
Cl1 C7 1.750(11)
O4 C30 1.216(6)
N6 C21 1.344(6)
N6 C20 1.453(6)
N6 H6N 0.8600
N1 C10 1.455(6)
N1 C1 1.461(6)
N1 C19 1.465(6)
O5 C39 1.243(6)
N16 C71 1.508(6)
N16 C75 1.511(6)
N16 C83 1.511(6)
N16 C79 1.521(6)
N5 C12 1.369(6)
N5 C13 1.387(6)
N5 H5N 0.8600
O1 C3 1.233(6)
N15 C55 1.505(6)
N15 C63 1.522(6)
N15 C67 1.522(6)
N15 C59 1.526(6)
N4 C12 1.347(6)
N4 C11 1.451(6)
N4 H4N 0.8600
N11 C39 1.340(6)
N11 C38 1.445(6)
N11 H11N 0.8600
N9 C30 1.347(6)
N9 C29 1.451(6)
N9 H9N 0.8600
N7 C21 1.380(6)
N7 C22 1.393(7)
N7 H7N 0.8600
O6 C48 1.220(6)
N8 C37 1.454(6)
N8 C28 1.454(7)
N8 C46 1.477(7)
N12 C39 1.363(7)
N12 C40 1.401(6)
N12 H12N 0.8600
C31 C36 1.379(6)
C31 C32 1.391(6)
N14 C48 1.372(7)
N14 C49 1.382(6)
N14 H14N 0.8600
N2 C3 1.344(7)
N2 C2 1.428(6)
N2 H2N 0.8600
N13 C48 1.351(7)
N13 C47 1.435(6)
N13 H13N 0.8600
N3 C3 1.357(7)
N3 C4 1.375(7)
N3 H3N 0.8600
C36 C35 1.380(7)
C36 H36 0.9300
C13 C14 1.381(6)
C13 C18 1.389(7)
C18 C17 1.371(7)
C18 H18 0.9300
C22 C27 1.365(7)
C22 C23 1.366(7)
C32 C33 1.364(7)
C32 H32 0.9300
C49 C50 1.386(7)
C49 C54 1.389(7)
C67 C68 1.508(7)
C67 H67A 0.9700
C67 H67B 0.9700
C40 C41 1.352(7)
C40 C45 1.378(8)
C19 C20 1.513(7)
C19 H19A 0.9700
C19 H19B 0.9700
C35 C34 1.357(7)
C35 H35 0.9300
C33 C34 1.365(7)
C33 H33 0.9300
C10 C11 1.505(7)
C10 H10A 0.9700
C10 H10B 0.9700
C83 C84 1.484(7)
C83 H83A 0.9700
C83 H83B 0.9700
C71 C72 1.505(7)
C71 H71A 0.9700
C71 H71B 0.9700
C50 C51 1.376(7)
C50 H50 0.9300
C55 C56 1.517(7)
C55 H55A 0.9700
C55 H55B 0.9700
C54 C53 1.372(7)
C54 H54 0.9300
C27 C26 1.383(8)
C27 H27 0.9300
C1 C2 1.524(7)
C1 H1A 0.9700
C1 H1B 0.9700
C17 C16 1.361(8)
C17 H17 0.9300
C20 H20A 0.9700
C20 H20B 0.9700
C37 C38 1.516(7)
C37 H37A 0.9700
C37 H37B 0.9700
C14 C15 1.376(7)
C14 H14 0.9300
C63 C64 1.511(7)
C63 H63A 0.9700
C63 H63B 0.9700
C79 C80 1.496(7)
C79 H79A 0.9700
C79 H79B 0.9700
C75 C76 1.509(7)
C75 H75A 0.9700
C75 H75B 0.9700
C2 H2A 0.9700
C2 H2B 0.9700
C72 C73 1.491(7)
C72 H72A 0.9700
C72 H72B 0.9700
C38 H38A 0.9700
C38 H38B 0.9700
C51 C52 1.375(7)
C51 H51 0.9300
C59 C60 1.493(8)
C59 H59A 0.9700
C59 H59B 0.9700
C29 C28 1.512(8)
C29 H29A 0.9700
C29 H29B 0.9700
C43 C42 1.351(8)
C43 C44 1.353(9)
C16 C15 1.363(8)
C68 C69 1.517(8)
C68 H68A 0.9700
C68 H68B 0.9700
C52 C53 1.360(7)
C28 H28A 0.9700
C28 H28B 0.9700
C84 C85 1.564(8)
C84 H84A 0.9700
C84 H84B 0.9700
C15 H15 0.9300
C11 H11A 0.9700
C11 H11B 0.9700
C4 C5 1.377(9)
C4 C9 1.383(9)
C41 C42 1.367(8)
C41 H41 0.9300
C53 H53 0.9300
C42 H42 0.9300
C64 C65 1.523(8)
C64 H64A 0.9700
C64 H64B 0.9700
C73 C74 1.509(8)
C73 H73A 0.9700
C73 H73B 0.9700
C46 C47 1.488(7)
C46 H46A 0.9700
C46 H46B 0.9700
C23 C24 1.378(9)
C23 H23 0.9300
C56 C57 1.500(7)
C56 H56A 0.9700
C56 H56B 0.9700
C47 H47A 0.9700
C47 H47B 0.9700
C69 C70 1.501(8)
C69 H69A 0.9700
C69 H69B 0.9700
C60 C61 1.559(8)
C60 H60A 0.9700
C60 H60B 0.9700
C76 C77 1.528(9)
C76 H76A 0.9700
C76 H76B 0.9700
C85 C86 1.477(8)
C85 H85A 0.9700
C85 H85B 0.9700
C45 C44 1.387(9)
C45 H45 0.9300
C9 C8 1.390(10)
C9 H9 0.9300
C26 C25 1.356(10)
C26 H26 0.9300
C5 C6 1.395(12)
C5 H5 0.9300
C25 C24 1.357(11)
C70 H70A 0.9600
C70 H70B 0.9600
C70 H70C 0.9600
C80 C81 1.580(9)
C80 H80A 0.9700
C80 H80B 0.9700
C24 H24 0.9300
C6 C7 1.364(15)
C6 H6 0.9300
C44 H44 0.9300
C65 C66 1.382(9)
C65 H65A 0.9700
C65 H65B 0.9700
C57 C58 1.475(9)
C57 H57A 0.9700
C57 H57B 0.9700
C86 H86A 0.9600
C86 H86B 0.9600
C86 H86C 0.9600
C74 H74A 0.9600
C74 H74B 0.9600
C74 H74C 0.9600
C81 C82 1.434(10)
C81 H81A 0.9700
C81 H81B 0.9700
C77 C78 1.502(10)
C77 H77A 0.9700
C77 H77B 0.9700
C61 C62 1.406(12)
C61 H61A 0.9700
C61 H61B 0.9700
C58 H58A 0.9600
C58 H58B 0.9600
C58 H58C 0.9600
C66 H66A 0.9600
C66 H66B 0.9600
C66 H66C 0.9600
C82 H82A 0.9600
C82 H82B 0.9600
C82 H82C 0.9600
C78 H78A 0.9600
C78 H78B 0.9600
C78 H78C 0.9600
C62 H62A 0.9600
C62 H62B 0.9600
C62 H62C 0.9600
C8 C7 1.365(15)
C8 H8 0.9300
